data_7100505
loop_
_publ_author_name
'Hong-Cai Zhou.'
'Yanxiong Ke.'
'Betty A. Ooro'
'Tracy M. Peterson'
'Daofeng Sun.'

_publ_section_title
;
Temperature-dependent supramolecular stereoisomerism
in porous copper coordination networks based on a designed carboxylate
ligand
;
_journal_name_full 'Chemical Communications'
_journal_paper_doi 10.1039/b505664k
_journal_year 2005
_chemical_formula_moiety 'Cu2 (C34 H20 N2 O8) 2(H2 O)'
_chemical_formula_sum 'C34 H24 Cu2 N2 O10'
_chemical_formula_weight 747.63
_space_group_IT_number 66
_symmetry_cell_setting orthorhombic
_symmetry_space_group_name_Hall '-C 2 2c'
_symmetry_space_group_name_H-M 'C c c m'
_cell_angle_alpha 90.00
_cell_angle_beta 90.00
_cell_angle_gamma 90.00
_cell_formula_units_Z 4
_cell_length_a 15.2563(12)
_cell_length_b 28.288(2)
_cell_length_c 23.5937(18)
_cell_measurement_temperature 293(2)
_cell_volume 10182.2(14)
_diffrn_ambient_temperature 293(2)
_exptl_crystal_density_diffrn 0.488
_cod_depositor_comments
;
The following automatic conversions were performed:
'_symmetry_cell_setting' value 'Orthorhombic' changed to 'orthorhombic'
according to '/home/saulius/struct/CIF-dictionaries/cif_core.dic'
dictionary named 'cif_core.dic' version 2.4.1 from 2010-06-29.

Automatic conversion script
Id: cif_fix_enum 1527 2010-12-29 10:47:43Z saulius 
;
_cod_database_code 7100505

loop_
_symmetry_equiv_pos_as_xyz
'x, y, z'
'-x, -y, z'
'-x, y, -z+1/2'
'x, -y, -z+1/2'
'x+1/2, y+1/2, z'
'-x+1/2, -y+1/2, z'
'-x+1/2, y+1/2, -z+1/2'
'x+1/2, -y+1/2, -z+1/2'
'-x, -y, -z'
'x, y, -z'
'x, -y, z-1/2'
'-x, y, z-1/2'
'-x+1/2, -y+1/2, -z'
'x+1/2, y+1/2, -z'
'x+1/2, -y+1/2, z-1/2'
'-x+1/2, y+1/2, z-1/2'

loop_
_atom_site_label
_atom_site_type_symbol
_atom_site_fract_x
_atom_site_fract_y
_atom_site_fract_z
_atom_site_U_iso_or_equiv
_atom_site_adp_type
_atom_site_occupancy
_atom_site_symmetry_multiplicity
_atom_site_calc_flag
_atom_site_refinement_flags
_atom_site_disorder_assembly
_atom_site_disorder_group
Cu1 Cu 0.18480(2) 0.280884(13) 0.5000 0.05265(16) Uani 1 2 d S . .
O1 O 0.13704(12) 0.23901(6) 0.44164(7) 0.0708(5) Uani 1 1 d . . .
O2 O 0.24633(12) 0.18640(6) 0.44163(7) 0.0727(5) Uani 1 1 d . . .
O3 O 0.0772(2) 0.32903(12) 0.5000 0.1170(11) Uani 1 2 d S . .
N1 N 0.0000 0.09965(9) 0.2500 0.0669(8) Uani 1 2 d S . .
C1 C 0.17424(19) 0.20260(9) 0.42401(10) 0.0626(7) Uani 1 1 d . . .
C2 C 0.12925(17) 0.17528(8) 0.37845(10) 0.0627(6) Uani 1 1 d . . .
C3 C 0.16682(18) 0.13474(9) 0.35618(11) 0.0762(8) Uani 1 1 d . . .
H3 H 0.2204 0.1240 0.3699 0.091 Uiso 1 1 calc R . .
C4 C 0.12405(19) 0.10998(9) 0.31298(11) 0.0766(8) Uani 1 1 d . . .
H4 H 0.1502 0.0833 0.2973 0.092 Uiso 1 1 calc R . .
C5 C 0.04298(19) 0.12482(8) 0.29343(10) 0.0684(7) Uani 1 1 d . . .
C6 C 0.00706(18) 0.16511(9) 0.31574(12) 0.0772(8) Uani 1 1 d . . .
H6 H -0.0469 0.1757 0.3026 0.093 Uiso 1 1 calc R . .
C7 C 0.04975(19) 0.19018(9) 0.35739(12) 0.0804(8) Uani 1 1 d . . .
H7 H 0.0245 0.2177 0.3716 0.096 Uiso 1 1 calc R . .
C8 C 0.0000 0.04979(11) 0.2500 0.0576(9) Uani 1 2 d S . .
C9 C -0.00185(17) 0.02439(8) 0.29995(10) 0.0670(7) Uani 1 1 d . . .
H9 H -0.0057 0.0404 0.3343 0.080 Uiso 1 1 calc R . .

loop_
_atom_site_aniso_label
_atom_site_aniso_U_11
_atom_site_aniso_U_22
_atom_site_aniso_U_33
_atom_site_aniso_U_23
_atom_site_aniso_U_13
_atom_site_aniso_U_12
Cu1 0.0638(3) 0.0470(3) 0.0471(2) 0.000 0.000 -0.00572(19)
O1 0.0848(12) 0.0597(11) 0.0679(11) -0.0143(9) -0.0108(9) -0.0002(9)
O2 0.0822(12) 0.0656(12) 0.0703(11) -0.0139(9) -0.0180(9) -0.0030(10)
O3 0.106(2) 0.110(2) 0.135(3) 0.000 0.000 0.0296(19)
N1 0.101(2) 0.0438(17) 0.0557(17) 0.000 -0.0300(15) 0.000
C1 0.087(2) 0.0556(15) 0.0449(14) 0.0004(11) -0.0082(13) -0.0203(14)
C2 0.0836(18) 0.0496(15) 0.0549(14) 0.0001(11) -0.0118(13) -0.0084(13)
C3 0.090(2) 0.0637(17) 0.0749(18) -0.0096(14) -0.0262(15) -0.0015(14)
C4 0.097(2) 0.0577(17) 0.0754(18) -0.0115(13) -0.0193(16) 0.0086(14)
C5 0.100(2) 0.0494(15) 0.0554(14) 0.0000(12) -0.0259(14) -0.0012(14)
C6 0.0899(19) 0.0655(18) 0.0763(18) -0.0146(14) -0.0327(15) 0.0175(14)
C7 0.105(2) 0.0557(17) 0.0800(18) -0.0194(14) -0.0278(17) 0.0107(15)
C8 0.089(2) 0.0387(18) 0.0448(19) 0.000 -0.0179(16) 0.000
C9 0.109(2) 0.0503(13) 0.0416(13) -0.0060(11) -0.0039(13) -0.0006(14)

loop_
_geom_bond_atom_site_label_1
_geom_bond_atom_site_label_2
_geom_bond_distance
_geom_bond_site_symmetry_2
_geom_bond_publ_flag
Cu1 O1 1.9571(16) . ?
Cu1 O1 1.9571(16) 10_556 ?
Cu1 O2 1.9640(16) 13_556 ?
Cu1 O2 1.9640(16) 6 ?
Cu1 O3 2.133(3) . ?
Cu1 Cu1 2.6478(8) 13_556 ?
O1 C1 1.247(3) . ?
O2 C1 1.262(3) . ?
O2 Cu1 1.9640(16) 13_556 ?
N1 C5 1.410(3) . ?
N1 C5 1.410(3) 3 ?
N1 C8 1.410(4) . ?
C1 C2 1.491(3) . ?
C2 C7 1.377(3) . ?
C2 C3 1.385(3) . ?
C3 C4 1.398(3) . ?
C3 H3 0.9300 . ?
C4 C5 1.385(3) . ?
C4 H4 0.9300 . ?
C5 C6 1.370(3) . ?
C6 C7 1.376(3) . ?
C6 H6 0.9300 . ?
C7 H7 0.9300 . ?
C8 C9 1.381(3) 3 ?
C8 C9 1.381(3) . ?
C9 C9 1.381(4) 2 ?
C9 H9 0.9300 . ?
